data_4108960
loop_
_publ_author_name
'Yahia Didane'
'Georg H. Mehl'
'Atsufumi Kumagai'
'Noriyuki Yoshimoto'
'Christine Videlot-Ackermann'
'Hugues Brisset'

_publ_contact_author_address
;
Centre Interdisciplinaire de Nanoscience de Marseille, CINaM - CNRS UPR 3118
Aix-Marseille Universite
Campus de Luminy
Case 913, 163, avenue de Luminy
13288 MARSEILLE cedex 9
FRANCE
Tel. 33.(0).6.17.24.81.89
Fax 33.(0).4.91.82.95.80 
;
_publ_contact_author_email 'brisset@univmed.fr or videlot@univmed.fr'
_publ_contact_author_name 'Dr Hugues Brisset or Dr Christine Videlot-Ackermann'
_publ_section_title
;
 A "Kite" Shaped Styryl End-Capped Benzo[2,1-b:3,4-b']dithiophene with
 High Electrical Performances in Organic Thin Film Transistors
;
_journal_name_full 'Journal of the American Chemical Society'
_journal_page_first 17681
_journal_page_last 17683
_journal_paper_doi 10.1021/ja807504k
_journal_volume 130
_journal_year 2008
_chemical_compound_source 'synthesis as described'
_chemical_formula_moiety 'C13 H9 S1'
_chemical_formula_sum 'C26 H18 S2'
_chemical_formula_weight 394.52
_chemical_name_systematic
;
E,E-2,7-bis((2-phenyl)-ethenyl)-Benzo[2,1-b:3,4-b']dithiophene
;
_space_group_IT_number 62
_symmetry_cell_setting orthorhombic
_symmetry_Int_Tables_number 62
_symmetry_space_group_name_Hall '-P 2ac 2n'
_symmetry_space_group_name_H-M 'P n m a'
_atom_sites_solution_hydrogens geom
_atom_sites_solution_primary direct
_atom_sites_solution_secondary difmap
_audit_conform_dict_location ftp://ftp.iucr.org/pub/cif_core.dic
_audit_conform_dict_name cif_core.dic
_audit_conform_dict_version 2.3
_audit_creation_date 2008-05-21T11:23:09-00:00
_audit_creation_method 'WinGX routine CIF_UPDATE'
_cell_angle_alpha 90
_cell_angle_beta 90
_cell_angle_gamma 90
_cell_formula_units_Z 4
_cell_length_a 6.9339(3)
_cell_length_b 39.6898(5)
_cell_length_c 7.2585(2)
_cell_measurement_reflns_used 12427
_cell_measurement_temperature 293(2)
_cell_measurement_theta_max 28.16
_cell_measurement_theta_min 2.05
_cell_measurement_wavelength 0.71073
_cell_volume 1997.58(11)
_computing_molecular_graphics 'Ortep-3 for Windows (Farrugia, 1997)'
_computing_publication_material 'WinGX publication routines (Farrugia, 1999)'
_computing_structure_refinement 'SHELXL-97 (Sheldrick, 1997)'
_computing_structure_solution 'SHELXS-86 (Sheldrick, 1986)'
_diffrn_ambient_temperature 293(2)
_diffrn_measured_fraction_theta_full 0.945
_diffrn_measured_fraction_theta_max 0.945
_diffrn_radiation_monochromator graphite
_diffrn_radiation_probe x-ray
_diffrn_radiation_type MoK\a
_diffrn_radiation_wavelength 0.71073
_diffrn_reflns_av_R_equivalents 0.052
_diffrn_reflns_av_unetI/netI 0.0453
_diffrn_reflns_limit_h_max 8
_diffrn_reflns_limit_h_min 0
_diffrn_reflns_limit_k_max 0
_diffrn_reflns_limit_k_min -52
_diffrn_reflns_limit_l_max 9
_diffrn_reflns_limit_l_min 0
_diffrn_reflns_number 12427
_diffrn_reflns_theta_full 28.16
_diffrn_reflns_theta_max 28.16
_diffrn_reflns_theta_min 2.05
_exptl_absorpt_coefficient_mu 0.275
_exptl_absorpt_correction_type none
_exptl_crystal_colour yellow
_exptl_crystal_density_diffrn 1.312
_exptl_crystal_description prism
_exptl_crystal_F_000 824
_exptl_crystal_size_max 0.4
_exptl_crystal_size_mid 0.3
_exptl_crystal_size_min 0.03
_refine_diff_density_max 0.173
_refine_diff_density_min -0.245
_refine_diff_density_rms 0.04
_refine_ls_extinction_method none
_refine_ls_goodness_of_fit_ref 1.037
_refine_ls_hydrogen_treatment constr
_refine_ls_matrix_type full
_refine_ls_number_parameters 128
_refine_ls_number_reflns 2351
_refine_ls_number_restraints 0
_refine_ls_restrained_S_all 1.037
_refine_ls_R_factor_all 0.1034
_refine_ls_R_factor_gt 0.0483
_refine_ls_shift/su_max 0
_refine_ls_shift/su_mean 0
_refine_ls_structure_factor_coef Fsqd
_refine_ls_weighting_details 'calc w=1/[\s^2^(Fo^2^)+(0.0393P)^2^+0.9040P] where P=(Fo^2^+2Fc^2^)/3'
_refine_ls_weighting_scheme calc
_refine_ls_wR_factor_gt 0.0984
_refine_ls_wR_factor_ref 0.1288
_reflns_number_gt 1381
_reflns_number_total 2351
_reflns_threshold_expression >2sigma(I)
_cod_data_source_file ja807504k_si_002.cif
_cod_data_source_block C26H18S
_cod_database_code 4108960

loop_
_symmetry_equiv_pos_as_xyz
'x, y, z'
'-x+1/2, -y, z+1/2'
'x+1/2, -y+1/2, -z+1/2'
'-x, y+1/2, -z'
'-x, -y, -z'
'x-1/2, y, -z-1/2'
'-x-1/2, y-1/2, z-1/2'
'x, -y-1/2, z'

loop_
_atom_site_label
_atom_site_type_symbol
_atom_site_fract_x
_atom_site_fract_y
_atom_site_fract_z
_atom_site_U_iso_or_equiv
_atom_site_adp_type
_atom_site_occupancy
_atom_site_symmetry_multiplicity
_atom_site_calc_flag
_atom_site_refinement_flags
C1 C 0.3041(3) -0.73242(6) 0.4759(3) 0.0601(6) Uani 1 1 d .
C2 C 0.4679(3) -0.71473(8) 0.5374(3) 0.0672(7) Uani 1 1 d .
C3 C 0.4303(4) -0.67976(8) 0.5509(3) 0.0736(8) Uani 1 1 d .
H3 H 0.5229 -0.6643 0.5889 0.088 Uiso 1 1 calc R
C4 C 0.2478(4) -0.67058(7) 0.5038(3) 0.0685(7) Uani 1 1 d .
C5 C 0.1616(4) -0.63763(7) 0.5183(3) 0.0747(8) Uani 1 1 d .
H5 H 0.2425 -0.6203 0.5559 0.09 Uiso 1 1 calc R
C6 C -0.0212(4) -0.62926(7) 0.4837(3) 0.0724(7) Uani 1 1 d .
H6 H -0.1025 -0.6466 0.446 0.087 Uiso 1 1 calc R
C7 C -0.1067(4) -0.59597(7) 0.4987(3) 0.0699(7) Uani 1 1 d .
C8 C -0.2834(4) -0.58924(8) 0.4160(3) 0.0814(8) Uani 1 1 d .
H8 H -0.35 -0.6066 0.3584 0.098 Uiso 1 1 calc R
C9 C -0.3620(5) -0.55732(9) 0.4176(4) 0.0925(9) Uani 1 1 d .
H9 H -0.479 -0.5533 0.359 0.111 Uiso 1 1 calc R
C10 C -0.2674(5) -0.53142(8) 0.5057(4) 0.0926(9) Uani 1 1 d .
H10 H -0.3191 -0.5098 0.5059 0.111 Uiso 1 1 calc R
C11 C -0.0964(5) -0.53792(8) 0.5930(4) 0.0890(9) Uani 1 1 d .
H11 H -0.0335 -0.5206 0.655 0.107 Uiso 1 1 calc R
C12 C -0.0166(4) -0.56943(8) 0.5906(3) 0.0798(8) Uani 1 1 d .
H12 H 0.0995 -0.5732 0.6513 0.096 Uiso 1 1 calc R
C13 C 0.6347(3) -0.73294(7) 0.5879(3) 0.0786(9) Uani 1 1 d .
H13 H 0.7459 -0.7214 0.6215 0.079(8) Uiso 1 1 calc R
S1 S 0.11356(9) -0.705490(17) 0.43087(8) 0.0663(2) Uani 1 1 d .

loop_
_atom_site_aniso_label
_atom_site_aniso_U_11
_atom_site_aniso_U_22
_atom_site_aniso_U_33
_atom_site_aniso_U_23
_atom_site_aniso_U_13
_atom_site_aniso_U_12
C1 0.0482(12) 0.0941(17) 0.0381(10) 0.0030(10) -0.0004(9) -0.0046(11)
C2 0.0465(13) 0.115(2) 0.0397(12) 0.0038(13) 0.0008(10) -0.0125(14)
C3 0.0609(15) 0.106(2) 0.0535(14) 0.0052(14) 0.0005(11) -0.0260(15)
C4 0.0664(15) 0.088(2) 0.0506(13) 0.0083(12) -0.0011(12) -0.0203(15)
C5 0.0824(19) 0.081(2) 0.0602(15) 0.0086(13) -0.0020(14) -0.0256(15)
C6 0.0819(18) 0.078(2) 0.0571(14) 0.0027(12) -0.0029(13) -0.0226(15)
C7 0.0827(18) 0.0747(18) 0.0524(13) 0.0049(12) -0.0005(13) -0.0185(15)
C8 0.086(2) 0.096(2) 0.0626(15) -0.0059(15) -0.0095(14) -0.0147(17)
C9 0.094(2) 0.107(3) 0.0772(19) 0.0029(18) -0.0106(16) 0.003(2)
C10 0.111(2) 0.085(2) 0.0814(19) 0.0053(16) 0.0029(19) -0.001(2)
C11 0.106(2) 0.080(2) 0.0811(19) 0.0004(15) -0.0058(17) -0.0191(18)
C12 0.0883(19) 0.081(2) 0.0704(17) 0.0031(14) -0.0126(15) -0.0181(16)
C13 0.0453(12) 0.141(3) 0.0495(12) 0.0004(13) 0.0016(10) -0.0120(14)
S1 0.0566(4) 0.0825(5) 0.0599(4) 0.0035(3) -0.0102(3) -0.0080(3)

loop_
_atom_type_symbol
_atom_type_description
_atom_type_scat_dispersion_real
_atom_type_scat_dispersion_imag
_atom_type_scat_source
C C 0.0033 0.0016 'International Tables Vol C Tables 4.2.6.8 and 6.1.1.4'
H H 0 0 'International Tables Vol C Tables 4.2.6.8 and 6.1.1.4'
S S 0.1246 0.1234 'International Tables Vol C Tables 4.2.6.8 and 6.1.1.4'

loop_
_geom_angle_atom_site_label_1
_geom_angle_atom_site_label_2
_geom_angle_atom_site_label_3
_geom_angle
_geom_angle_site_symmetry_1
C1 C1 C2 119.91(16) 8_545
C1 C1 S1 128.14(8) 8_545
C2 C1 S1 111.6(2) .
C1 C2 C13 119.2(3) .
C1 C2 C3 111.2(2) .
C13 C2 C3 129.4(2) .
C4 C3 C2 114.6(2) .
C4 C3 H3 122.7 .
C2 C3 H3 122.7 .
C3 C4 C5 127.6(3) .
C3 C4 S1 111.0(2) .
C5 C4 S1 121.3(2) .
C6 C5 C4 127.3(3) .
C6 C5 H5 116.3 .
C4 C5 H5 116.3 .
C5 C6 C7 126.9(3) .
C5 C6 H6 116.6 .
C7 C6 H6 116.6 .
C8 C7 C12 117.1(3) .
C8 C7 C6 120.1(3) .
C12 C7 C6 122.7(3) .
C9 C8 C7 121.4(3) .
C9 C8 H8 119.3 .
C7 C8 H8 119.3 .
C10 C9 C8 120.1(3) .
C10 C9 H9 119.9 .
C8 C9 H9 119.9 .
C11 C10 C9 119.1(3) .
C11 C10 H10 120.4 .
C9 C10 H10 120.4 .
C12 C11 C10 121.1(3) .
C12 C11 H11 119.4 .
C10 C11 H11 119.4 .
C11 C12 C7 121.0(3) .
C11 C12 H12 119.5 .
C7 C12 H12 119.5 .
C13 C13 C2 120.78(16) 8_545
C13 C13 H13 119.6 8_545
C2 C13 H13 119.6 .
C1 S1 C4 91.47(12) .

loop_
_geom_bond_atom_site_label_1
_geom_bond_atom_site_label_2
_geom_bond_distance
_geom_bond_site_symmetry_2
C1 C1 1.396(5) 8_545
C1 C2 1.408(3) .
C1 S1 1.731(2) .
C2 C13 1.412(3) .
C2 C3 1.415(4) .
C3 C4 1.361(3) .
C3 H3 0.93 .
C4 C5 1.442(4) .
C4 S1 1.751(3) .
C5 C6 1.334(4) .
C5 H5 0.93 .
C6 C7 1.452(4) .
C6 H6 0.93 .
C7 C8 1.390(4) .
C7 C12 1.394(4) .
C8 C9 1.379(4) .
C8 H8 0.93 .
C9 C10 1.377(4) .
C9 H9 0.93 .
C10 C11 1.369(4) .
C10 H10 0.93 .
C11 C12 1.367(4) .
C11 H11 0.93 .
C12 H12 0.93 .
C13 C13 1.355(6) 8_545
C13 H13 0.93 .
